data_9001925
loop_
_publ_author_name
'Evans, B. W.'
'Yang, H.'

_publ_section_title
;Fe-Mg order-disorder in tremolite-actinolite-ferro-actinolite at ambient and
 high temperature Sample: C71, 67-3701, from Carr Fork Mine, Bingham, Utah in
 cpx hornfels rock after heating at 700 C
;
_journal_name_full 'American Mineralogist'
_journal_page_first 458
_journal_page_last 475
_journal_volume 83
_journal_year 1998
_chemical_formula_sum
;Al0.182 Ca1.89 Cl0.034 F0.406 Fe1.166 H1.556 K0.066 Mg2.71 Mn0.444 Na0.212
 O23.56 Si7.836 Ti0.004
;
_chemical_name_mineral Actinolite
_space_group_IT_number 12
_symmetry_space_group_name_Hall '-C 2y'
_symmetry_space_group_name_H-M 'C 1 2/m 1'
_cell_angle_alpha 90
_cell_angle_beta 104.78
_cell_angle_gamma 90
_cell_formula_units_Z 2
_cell_length_a 9.863
_cell_length_b 18.090
_cell_length_c 5.282
_cell_volume 911.241
_database_code_amcsd 0001986
_exptl_crystal_density_diffrn 3.102
_exptl_crystal_thermal_history 'after heating at 700 C'
_cod_original_formula_sum
;Fe1.166 Mn.444 Mg2.71 Al.182 Ti.004 Ca1.89 Na.212 Si7.836 K.066 H1.556 O23.56
 F.406 Cl.034
;
_cod_database_code 9001925

loop_
_space_group_symop_operation_xyz
x,y,z
1/2+x,1/2+y,z
x,-y,z
1/2+x,1/2-y,z
-x,y,-z
1/2-x,1/2+y,-z
-x,-y,-z
1/2-x,1/2-y,-z

loop_
_atom_site_aniso_label
_atom_site_aniso_U_11
_atom_site_aniso_U_22
_atom_site_aniso_U_33
_atom_site_aniso_U_12
_atom_site_aniso_U_13
_atom_site_aniso_U_23
Fe1 0.00968 0.00663 0.00714 0.00000 0.00321 0.00000
Mn1 0.00968 0.00663 0.00714 0.00000 0.00321 0.00000
Mg1 0.00968 0.00663 0.00714 0.00000 0.00321 0.00000
Fe2 0.00875 0.00663 0.00700 0.00000 0.00271 0.00000
Mn2 0.00875 0.00663 0.00700 0.00000 0.00271 0.00000
Mg2 0.00875 0.00663 0.00700 0.00000 0.00271 0.00000
Al2 0.00875 0.00663 0.00700 0.00000 0.00271 0.00000
Ti2 0.00875 0.00663 0.00700 0.00000 0.00271 0.00000
Fe3 0.00829 0.00663 0.00581 0.00000 0.00222 0.00000
Mg3 0.00829 0.00663 0.00581 0.00000 0.00222 0.00000
Fe4 0.01336 0.00995 0.01282 0.00000 0.00790 0.00000
Mn4 0.01336 0.00995 0.01282 0.00000 0.00790 0.00000
Mg4 0.01336 0.00995 0.01282 0.00000 0.00790 0.00000
Ca4 0.01336 0.00995 0.01282 0.00000 0.00790 0.00000
Na4 0.01336 0.00995 0.01282 0.00000 0.00790 0.00000
Si1 0.00737 0.00497 0.00621 -0.00087 0.00222 -0.00047
Al1 0.00737 0.00497 0.00621 -0.00087 0.00222 -0.00047
Si2 0.00737 0.00663 0.00661 -0.00175 0.00247 -0.00047
O1 0.00829 0.00829 0.00912 0.00000 0.00296 0.00047
O2 0.00737 0.00995 0.00859 -0.00087 0.00271 0.00000
O3 0.00829 0.00663 0.00740 0.00000 0.00173 0.00000
F3 0.00829 0.00663 0.00740 0.00000 0.00173 0.00000
Cl3 0.00829 0.00663 0.00740 0.00000 0.00173 0.00000
O4 0.01198 0.00829 0.01229 -0.00262 0.00419 -0.00187
O5 0.01014 0.01161 0.00899 -0.00087 0.00247 0.00374
O6 0.00968 0.01161 0.00938 0.00000 0.00222 -0.00281
O7 0.01106 0.00663 0.01718 0.00000 0.00345 0.00000

loop_
_atom_site_label
_atom_site_fract_x
_atom_site_fract_y
_atom_site_fract_z
_atom_site_occupancy
_atom_site_type_symbol
_atom_site_attached_hydrogens
Fe1 0.00000 0.08820 0.50000 0.21400 Fe 0
Mn1 0.00000 0.08820 0.50000 0.21400 Mn 0
Mg1 0.00000 0.08820 0.50000 0.21400 Mg 0
Fe2 0.00000 0.17730 0.00000 0.25900 Fe 0
Mn2 0.00000 0.17730 0.00000 0.00700 Mn 0
Mg2 0.00000 0.17730 0.00000 0.72300 Mg 0
Al2 0.00000 0.17730 0.00000 0.00900 Al 0
Ti2 0.00000 0.17730 0.00000 0.00200 Ti 0
Fe3 0.00000 0.00000 0.00000 0.17800 Fe 0
Mg3 0.00000 0.00000 0.00000 0.82200 Mg 0
Fe4 0.00000 0.27760 0.50000 0.02100 Fe 0
Mn4 0.00000 0.27760 0.50000 0.00100 Mn 0
Mg4 0.00000 0.27760 0.50000 0.00700 Mg 0
Ca4 0.00000 0.27760 0.50000 0.94500 Ca 0
Na4 0.00000 0.27760 0.50000 0.02600 Na 0
Si1 0.28040 0.08400 0.29650 0.95900 Si 0
Al1 0.28040 0.08400 0.29650 0.04100 Al 0
Si2 0.28870 0.17090 0.80380 1.00000 Si 0
NaA(m) 0.02900 0.50000 0.06100 0.08000 Na 0
KA(m) 0.02900 0.50000 0.06100 0.03300 K 0
H 0.20000 0.00000 0.73200 0.77800 H 0
O1 0.11150 0.08600 0.21700 1.00000 O 0
O2 0.11930 0.17130 0.72290 1.00000 O 0
O3 0.10920 0.00000 0.71490 0.78000 O 0
F3 0.10920 0.00000 0.71490 0.20300 F 0
Cl3 0.10920 0.00000 0.71490 0.01700 Cl 0
O4 0.36540 0.24740 0.79240 1.00000 O 0
O5 0.34620 0.13400 0.09850 1.00000 O 0
O6 0.34390 0.11860 0.58920 1.00000 O 0
O7 0.33750 0.00000 0.29160 1.00000 O 0

loop_
_cod_changelog_entry_id
_cod_changelog_entry_author
_cod_changelog_entry_date
_cod_changelog_entry_text
1
;cod-tools version 3.8.0
Id: cif_guess_AMCSD_atom_types 9581 2023-05-17 12:35:41Z saulius
;
2023-05-23T09:16:24+03:00
;Derived atom types and hydrogen counts
from atom names that follow the AMCSD naming convention
(Wat == water, O-H == hydroxyl).
;

loop_
_cod_related_entry_id
_cod_related_entry_database
_cod_related_entry_code
1 AMCSD 0001986
